data_7160661
loop_
_publ_author_name
'Lu, Qi'
'Rajendran, Natesan Mannangatti'
'Bouffard, Jean'

_publ_section_title
;
 Transposed N-heterocyclic olefins from the reaction of Eschenmoser
 hydrazones with N-heterocyclic carbenes.
;
_journal_issue 34
_journal_name_full 'Organic &amp; biomolecular chemistry'
_journal_page_first 7746
_journal_page_last 7751
_journal_paper_doi 10.1039/d5ob00846h
_journal_volume 23
_journal_year 2025
_chemical_formula_moiety 'C23 H27 Br N4'
_chemical_formula_sum 'C23 H27 Br N4'
_chemical_formula_weight 439.39
_chemical_name_common JB-20220705
_space_group_crystal_system monoclinic
_space_group_IT_number 14
_space_group_name_Hall '-P 2yn'
_space_group_name_H-M_alt 'P 1 21/n 1'
_atom_sites_solution_hydrogens mixed
_atom_sites_solution_primary iterative
_audit_creation_date 2023-03-31
_audit_creation_method
;
Olex2 1.3
(compiled 2020.11.12 svn.r5f609507 for OlexSys, GUI svn.r6408)
;
_audit_update_record
;
2025-05-06 deposited with the CCDC.	2025-08-07 downloaded from the CCDC.
;
_cell_angle_alpha 90
_cell_angle_beta 106.002(2)
_cell_angle_gamma 90
_cell_formula_units_Z 4
_cell_length_a 12.1437(7)
_cell_length_b 13.1023(8)
_cell_length_c 13.9203(8)
_cell_measurement_reflns_used 9972
_cell_measurement_temperature 223.(2)
_cell_measurement_theta_max 26.8803
_cell_measurement_theta_min 2.1753
_cell_volume 2129.0(2)
_computing_cell_refinement 'SAINT V8.40B (Bruker Nano, Inc., 2019)'
_computing_data_collection 'Bruker Instrument Service v2021.1.0.1'
_computing_data_reduction 'SAINT V8.40B (Bruker Nano, Inc., 2019)'
_computing_molecular_graphics 'Olex2 1.3 (Dolomanov et al., 2009)'
_computing_publication_material 'Olex2 1.3 (Dolomanov et al., 2009)'
_computing_structure_refinement 'SHELXL 2018/3 (Sheldrick, 2015)'
_computing_structure_solution 'olex2.solve 1.3 (Bourhis et al., 2015)'
_diffrn_ambient_temperature 223.15
_diffrn_detector_area_resol_mean 7.3910
_diffrn_measured_fraction_theta_full 0.996
_diffrn_measured_fraction_theta_max 0.996
_diffrn_measurement_device_type 'Bruker APEX-II CCD'
_diffrn_measurement_method '\f and \w scans'
_diffrn_radiation_type MoK\a
_diffrn_radiation_wavelength 0.71073
_diffrn_reflns_av_R_equivalents 0.0446
_diffrn_reflns_av_unetI/netI 0.0168
_diffrn_reflns_Laue_measured_fraction_full 0.996
_diffrn_reflns_Laue_measured_fraction_max 0.996
_diffrn_reflns_limit_h_max 14
_diffrn_reflns_limit_h_min -14
_diffrn_reflns_limit_k_max 15
_diffrn_reflns_limit_k_min -15
_diffrn_reflns_limit_l_max 16
_diffrn_reflns_limit_l_min -16
_diffrn_reflns_number 67441
_diffrn_reflns_point_group_measured_fraction_full 0.996
_diffrn_reflns_point_group_measured_fraction_max 0.996
_diffrn_reflns_theta_full 25.050
_diffrn_reflns_theta_max 25.050
_diffrn_reflns_theta_min 1.974
_exptl_absorpt_coefficient_mu 1.946
_exptl_absorpt_correction_T_max 0.89
_exptl_absorpt_correction_T_min 0.72
_exptl_absorpt_correction_type multi-scan
_exptl_absorpt_process_details
;
SADABS-2016/2 - Bruker AXS area detector scaling and absorption correction
;
_exptl_crystal_colour yellow
_exptl_crystal_colour_primary yellow
_exptl_crystal_density_diffrn 1.371
_exptl_crystal_density_method 'not measured'
_exptl_crystal_description block
_exptl_crystal_F_000 912
_exptl_crystal_recrystallization_method 'Re-crystallisation from solvent'
_exptl_crystal_size_max 0.2
_exptl_crystal_size_mid 0.1
_exptl_crystal_size_min 0.06
_refine_diff_density_max 0.304
_refine_diff_density_min -0.465
_refine_diff_density_rms 0.043
_refine_ls_extinction_method none
_refine_ls_goodness_of_fit_ref 1.051
_refine_ls_hydrogen_treatment mixed
_refine_ls_matrix_type full
_refine_ls_number_parameters 265
_refine_ls_number_reflns 3765
_refine_ls_number_restraints 0
_refine_ls_restrained_S_all 1.051
_refine_ls_R_factor_all 0.0366
_refine_ls_R_factor_gt 0.0288
_refine_ls_shift/su_max 0.001
_refine_ls_shift/su_mean 0.000
_refine_ls_structure_factor_coef Fsqd
_refine_ls_weighting_details 'w=1/[\s^2^(Fo^2^)+(0.0322P)^2^+1.3555P] where P=(Fo^2^+2Fc^2^)/3'
_refine_ls_weighting_scheme calc
_refine_ls_wR_factor_gt 0.0705
_refine_ls_wR_factor_ref 0.0733
_reflns_Friedel_coverage 0.000
_reflns_number_gt 3255
_reflns_number_total 3765
_reflns_threshold_expression 'I > 2\s(I)'
_cod_data_source_file d5ob00846h2.cif
_cod_data_source_block yy117
_cod_depositor_comments
;
The following automatic conversions were performed:

data item '_exptl_absorpt_correction_type' value 'Multi-Scan' was
changed to 'multi-scan' in accordance with the
/home/data/users/saulius/crontab/automatic-downloads/rss-feeds/RSC/lib/dictionaries/cif_core.dic
dictionary named 'cif_core.dic' version 2.4.2 last updated on
2011-04-26.

Automatic conversion script
Id: cif_fix_values 8170 2020-07-09 18:12:32Z antanas 

 Adding full bibliography for 7160661.cif.
;
_cod_database_code 7160661
_shelx_shelxl_version_number 2018/3
_shelx_space_group_comment
;
The symmetry employed for this shelxl refinement is uniquely defined
by the following loop, which should always be used as a source of
symmetry information in preference to the above space-group names.
They are only intended as comments.
;
_shelx_estimated_absorpt_t_max 0.892
_shelx_estimated_absorpt_t_min 0.697
_olex2_refinement_description
;
1. Fixed Uiso
 At 1.2 times of:
  All C(H) groups, All C(H,H) groups
 At 1.5 times of:
  All C(H,H,H) groups
2.a Secondary CH2 refined with riding coordinates:
 C16(H16A,H16B), C17(H17A,H17B)
2.b Aromatic/amide H refined with riding coordinates:
 C10(H10), C11(H11), C13(H13), C14(H14), C19(H19), C20(H20), C21(H21),
 C22(H22), C23(H23)
2.c Idealised Me refined as rotating group:
 C4(H4A,H4B,H4C), C5(H5A,H5B,H5C), C6(H6A,H6B,H6C), C7(H7A,H7B,H7C)
;
_olex2_submission_special_instructions 'No special instructions were received'

loop_
_space_group_symop_operation_xyz
'x, y, z'
'-x+1/2, y+1/2, -z+1/2'
'-x, -y, -z'
'x-1/2, -y-1/2, z-1/2'

loop_
_atom_site_label
_atom_site_type_symbol
_atom_site_fract_x
_atom_site_fract_y
_atom_site_fract_z
_atom_site_U_iso_or_equiv
_atom_site_adp_type
_atom_site_occupancy
_atom_site_site_symmetry_order
_atom_site_calc_flag
_atom_site_refinement_flags_posn
_atom_site_refinement_flags_adp
_atom_site_refinement_flags_occupancy
_atom_site_disorder_assembly
_atom_site_disorder_group
Br1 Br 0.84220(2) 0.08429(2) 0.74203(2) 0.04781(10) Uani 1 1 d . . . . .
C1 C 0.23790(16) 0.39714(15) 0.54442(15) 0.0278(4) Uani 1 1 d . . . . .
C2 C 0.16087(17) 0.52028(16) 0.43106(15) 0.0333(5) Uani 1 1 d . . . . .
C3 C 0.07992(17) 0.44960(16) 0.42502(14) 0.0315(4) Uani 1 1 d . . . . .
C4 C 0.37296(18) 0.52578(19) 0.51440(18) 0.0429(5) Uani 1 1 d . . . . .
H4A H 0.408426 0.548577 0.582177 0.064 Uiso 1 1 calc R U . . .
H4B H 0.369174 0.582237 0.468520 0.064 Uiso 1 1 calc R U . . .
H4C H 0.418082 0.470981 0.497616 0.064 Uiso 1 1 calc R U . . .
C5 C 0.1618(2) 0.6166(2) 0.37489(19) 0.0490(6) Uani 1 1 d . . . . .
H5A H 0.085773 0.629566 0.331312 0.074 Uiso 1 1 calc R U . . .
H5B H 0.215695 0.610402 0.335110 0.074 Uiso 1 1 calc R U . . .
H5C H 0.184641 0.672738 0.421598 0.074 Uiso 1 1 calc R U . . .
C6 C -0.03812(18) 0.44130(19) 0.35684(17) 0.0416(5) Uani 1 1 d . . . . .
H6A H -0.055975 0.502349 0.316078 0.062 Uiso 1 1 calc R U . . .
H6B H -0.092462 0.434007 0.396040 0.062 Uiso 1 1 calc R U . . .
H6C H -0.042815 0.382154 0.313995 0.062 Uiso 1 1 calc R U . . .
C7 C 0.06690(19) 0.28882(17) 0.52296(17) 0.0406(5) Uani 1 1 d . . . . .
H7A H 0.091072 0.226369 0.497319 0.061 Uiso 1 1 calc R U . . .
H7B H -0.014920 0.297878 0.494595 0.061 Uiso 1 1 calc R U . . .
H7C H 0.084173 0.284689 0.595167 0.061 Uiso 1 1 calc R U . . .
C8 C 0.41986(16) 0.36517(15) 0.68292(15) 0.0286(4) Uani 1 1 d . . . . .
C9 C 0.52245(16) 0.29771(15) 0.69765(15) 0.0283(4) Uani 1 1 d . . . . .
C10 C 0.53543(18) 0.23365(16) 0.62257(16) 0.0360(5) Uani 1 1 d . . . . .
H10 H 0.478618 0.232833 0.561052 0.043 Uiso 1 1 calc R U . . .
C11 C 0.62961(18) 0.17093(17) 0.63566(17) 0.0384(5) Uani 1 1 d . . . . .
H11 H 0.637078 0.128358 0.583465 0.046 Uiso 1 1 calc R U . . .
C12 C 0.71259(17) 0.17125(15) 0.72588(16) 0.0333(5) Uani 1 1 d . . . . .
C13 C 0.70333(17) 0.23406(17) 0.80249(16) 0.0350(5) Uani 1 1 d . . . . .
H13 H 0.760263 0.234014 0.863940 0.042 Uiso 1 1 calc R U . . .
C14 C 0.60855(17) 0.29752(16) 0.78756(15) 0.0321(4) Uani 1 1 d . . . . .
H14 H 0.602376 0.341326 0.839298 0.039 Uiso 1 1 calc R U . . .
N5 N 0.34258(15) 0.50843(13) 0.73370(14) 0.0344(4) Uani 1 1 d . . . . .
C16 C 0.3523(2) 0.56042(16) 0.82801(17) 0.0403(5) Uani 1 1 d . . . . .
H16A H 0.289221 0.609465 0.818321 0.048 Uiso 1 1 calc R U . . .
H16B H 0.424022 0.599254 0.845866 0.048 Uiso 1 1 calc R U . . .
C17 C 0.3502(2) 0.49096(19) 0.91526(17) 0.0449(6) Uani 1 1 d . . . . .
H17A H 0.414808 0.443416 0.927049 0.054 Uiso 1 1 calc R U . . .
H17B H 0.360285 0.532605 0.975552 0.054 Uiso 1 1 calc R U . . .
C18 C 0.24119(19) 0.43099(17) 0.89815(16) 0.0378(5) Uani 1 1 d . . . . .
C19 C 0.1408(2) 0.47599(19) 0.90590(17) 0.0430(5) Uani 1 1 d . . . . .
H19 H 0.141526 0.544996 0.924542 0.052 Uiso 1 1 calc R U . . .
C20 C 0.0397(2) 0.4218(2) 0.88688(19) 0.0558(7) Uani 1 1 d . . . . .
H20 H -0.027504 0.453973 0.892247 0.067 Uiso 1 1 calc R U . . .
C21 C 0.0373(3) 0.3204(2) 0.85999(19) 0.0602(8) Uani 1 1 d . . . . .
H21 H -0.031103 0.282841 0.847755 0.072 Uiso 1 1 calc R U . . .
C22 C 0.1351(3) 0.2753(2) 0.8514(2) 0.0629(8) Uani 1 1 d . . . . .
H22 H 0.133725 0.206196 0.832837 0.075 Uiso 1 1 calc R U . . .
C23 C 0.2362(2) 0.32943(19) 0.86937(18) 0.0508(6) Uani 1 1 d . . . . .
H23 H 0.302530 0.297063 0.862041 0.061 Uiso 1 1 calc R U . . .
N1 N 0.25840(14) 0.48931(13) 0.50675(13) 0.0322(4) Uani 1 1 d . . . . .
N2 N 0.12672(13) 0.37406(13) 0.49601(12) 0.0292(4) Uani 1 1 d . . . . .
C24 C 0.31355(17) 0.33525(16) 0.61173(15) 0.0315(4) Uani 1 1 d . . . . .
N4 N 0.43690(14) 0.44515(13) 0.74086(13) 0.0315(4) Uani 1 1 d . . . . .
H24 H 0.2980(19) 0.2678(19) 0.6082(17) 0.039(6) Uiso 1 1 d . . . . .
H5 H 0.277(2) 0.4715(18) 0.7131(16) 0.036(6) Uiso 1 1 d . . . . .

loop_
_atom_site_aniso_label
_atom_site_aniso_U_11
_atom_site_aniso_U_22
_atom_site_aniso_U_33
_atom_site_aniso_U_23
_atom_site_aniso_U_13
_atom_site_aniso_U_12
Br1 0.03547(14) 0.04069(15) 0.06402(18) 0.00576(11) 0.00827(11) 0.01381(10)
C1 0.0253(10) 0.0291(10) 0.0298(10) -0.0021(8) 0.0087(8) 0.0030(8)
C2 0.0314(11) 0.0386(12) 0.0307(11) 0.0076(9) 0.0099(9) 0.0078(9)
C3 0.0286(10) 0.0387(11) 0.0263(10) 0.0009(9) 0.0058(8) 0.0075(9)
C4 0.0306(11) 0.0518(14) 0.0483(14) 0.0066(11) 0.0145(10) -0.0061(10)
C5 0.0491(14) 0.0501(14) 0.0477(14) 0.0192(12) 0.0131(11) 0.0078(11)
C6 0.0320(11) 0.0541(14) 0.0334(12) -0.0010(10) 0.0002(9) 0.0079(10)
C7 0.0348(11) 0.0393(12) 0.0442(13) 0.0019(10) 0.0048(10) -0.0062(9)
C8 0.0274(10) 0.0261(10) 0.0316(10) 0.0023(8) 0.0071(8) -0.0003(8)
C9 0.0256(10) 0.0259(10) 0.0330(11) 0.0050(8) 0.0074(8) -0.0006(8)
C10 0.0319(11) 0.0360(12) 0.0354(12) -0.0023(9) 0.0017(9) 0.0035(9)
C11 0.0363(11) 0.0343(12) 0.0417(12) -0.0071(9) 0.0058(10) 0.0072(9)
C12 0.0274(10) 0.0274(10) 0.0447(12) 0.0081(9) 0.0092(9) 0.0026(8)
C13 0.0283(10) 0.0415(12) 0.0314(11) 0.0075(9) 0.0020(9) 0.0001(9)
C14 0.0318(11) 0.0350(11) 0.0297(11) 0.0013(9) 0.0088(9) 0.0022(9)
N5 0.0290(9) 0.0285(9) 0.0452(11) -0.0044(8) 0.0095(8) 0.0024(7)
C16 0.0379(12) 0.0326(12) 0.0521(14) -0.0121(10) 0.0154(10) -0.0041(9)
C17 0.0415(13) 0.0507(14) 0.0390(13) -0.0095(11) 0.0054(10) -0.0036(11)
C18 0.0436(13) 0.0395(12) 0.0276(11) 0.0013(9) 0.0052(9) -0.0016(10)
C19 0.0485(14) 0.0407(13) 0.0399(13) 0.0037(10) 0.0123(11) 0.0025(10)
C20 0.0474(15) 0.075(2) 0.0464(15) 0.0130(13) 0.0151(12) -0.0003(13)
C21 0.0653(18) 0.074(2) 0.0388(14) 0.0041(13) 0.0096(13) -0.0298(16)
C22 0.097(2) 0.0451(15) 0.0478(16) -0.0054(12) 0.0215(15) -0.0223(16)
C23 0.0633(16) 0.0414(14) 0.0479(14) -0.0021(11) 0.0156(12) 0.0029(12)
N1 0.0261(9) 0.0351(9) 0.0359(9) 0.0053(8) 0.0092(7) -0.0003(7)
N2 0.0241(8) 0.0305(9) 0.0310(9) 0.0016(7) 0.0044(7) 0.0001(7)
C24 0.0286(10) 0.0272(11) 0.0365(11) 0.0004(9) 0.0051(9) -0.0006(8)
N4 0.0261(9) 0.0283(9) 0.0392(10) -0.0005(7) 0.0073(7) 0.0009(7)

loop_
_atom_type_symbol
_atom_type_description
_atom_type_scat_dispersion_real
_atom_type_scat_dispersion_imag
_atom_type_scat_source
C C 0.0033 0.0016 'International Tables Vol C Tables 4.2.6.8 and 6.1.1.4'
H H 0.0000 0.0000 'International Tables Vol C Tables 4.2.6.8 and 6.1.1.4'
Br Br -0.2901 2.4595 'International Tables Vol C Tables 4.2.6.8 and 6.1.1.4'
N N 0.0061 0.0033 'International Tables Vol C Tables 4.2.6.8 and 6.1.1.4'

loop_
_geom_angle_atom_site_label_1
_geom_angle_atom_site_label_2
_geom_angle_atom_site_label_3
_geom_angle
_geom_angle_site_symmetry_1
_geom_angle_site_symmetry_3
_geom_angle_publ_flag
N1 C1 C24 128.48(18) . . ?
N2 C1 N1 105.43(16) . . ?
N2 C1 C24 125.95(19) . . ?
C3 C2 C5 131.9(2) . . ?
C3 C2 N1 107.41(17) . . ?
N1 C2 C5 120.70(19) . . ?
C2 C3 C6 130.8(2) . . ?
C2 C3 N2 107.24(17) . . ?
N2 C3 C6 121.95(19) . . ?
H4A C4 H4B 109.5 . . ?
H4A C4 H4C 109.5 . . ?
H4B C4 H4C 109.5 . . ?
N1 C4 H4A 109.5 . . ?
N1 C4 H4B 109.5 . . ?
N1 C4 H4C 109.5 . . ?
C2 C5 H5A 109.5 . . ?
C2 C5 H5B 109.5 . . ?
C2 C5 H5C 109.5 . . ?
H5A C5 H5B 109.5 . . ?
H5A C5 H5C 109.5 . . ?
H5B C5 H5C 109.5 . . ?
C3 C6 H6A 109.5 . . ?
C3 C6 H6B 109.5 . . ?
C3 C6 H6C 109.5 . . ?
H6A C6 H6B 109.5 . . ?
H6A C6 H6C 109.5 . . ?
H6B C6 H6C 109.5 . . ?
H7A C7 H7B 109.5 . . ?
H7A C7 H7C 109.5 . . ?
H7B C7 H7C 109.5 . . ?
N2 C7 H7A 109.5 . . ?
N2 C7 H7B 109.5 . . ?
N2 C7 H7C 109.5 . . ?
C24 C8 C9 119.07(18) . . ?
N4 C8 C9 113.97(17) . . ?
N4 C8 C24 126.91(18) . . ?
C10 C9 C8 121.30(18) . . ?
C10 C9 C14 117.67(18) . . ?
C14 C9 C8 121.03(18) . . ?
C9 C10 H10 119.2 . . ?
C11 C10 C9 121.67(19) . . ?
C11 C10 H10 119.2 . . ?
C10 C11 H11 120.3 . . ?
C12 C11 C10 119.4(2) . . ?
C12 C11 H11 120.3 . . ?
C11 C12 Br1 118.62(16) . . ?
C13 C12 Br1 120.50(15) . . ?
C13 C12 C11 120.88(19) . . ?
C12 C13 H13 120.5 . . ?
C12 C13 C14 118.93(19) . . ?
C14 C13 H13 120.5 . . ?
C9 C14 H14 119.3 . . ?
C13 C14 C9 121.46(19) . . ?
C13 C14 H14 119.3 . . ?
C16 N5 H5 112.2(14) . . ?
N4 N5 C16 110.69(17) . . ?
N4 N5 H5 109.9(14) . . ?
N5 C16 H16A 108.5 . . ?
N5 C16 H16B 108.5 . . ?
N5 C16 C17 115.13(18) . . ?
H16A C16 H16B 107.5 . . ?
C17 C16 H16A 108.5 . . ?
C17 C16 H16B 108.5 . . ?
C16 C17 H17A 108.9 . . ?
C16 C17 H17B 108.9 . . ?
H17A C17 H17B 107.7 . . ?
C18 C17 C16 113.22(19) . . ?
C18 C17 H17A 108.9 . . ?
C18 C17 H17B 108.9 . . ?
C19 C18 C17 121.4(2) . . ?
C19 C18 C23 117.5(2) . . ?
C23 C18 C17 121.0(2) . . ?
C18 C19 H19 119.3 . . ?
C20 C19 C18 121.5(2) . . ?
C20 C19 H19 119.3 . . ?
C19 C20 H20 120.0 . . ?
C21 C20 C19 120.0(3) . . ?
C21 C20 H20 120.0 . . ?
C20 C21 H21 120.4 . . ?
C22 C21 C20 119.3(3) . . ?
C22 C21 H21 120.4 . . ?
C21 C22 H22 119.5 . . ?
C21 C22 C23 121.0(3) . . ?
C23 C22 H22 119.5 . . ?
C18 C23 H23 119.6 . . ?
C22 C23 C18 120.8(3) . . ?
C22 C23 H23 119.6 . . ?
C1 N1 C2 109.67(16) . . ?
C1 N1 C4 122.47(17) . . ?
C2 N1 C4 123.52(17) . . ?
C1 N2 C3 110.15(16) . . ?
C1 N2 C7 123.03(17) . . ?
C3 N2 C7 126.59(17) . . ?
C1 C24 C8 127.34(19) . . ?
C1 C24 H24 116.7(15) . . ?
C8 C24 H24 115.8(15) . . ?
C8 N4 N5 116.51(16) . . ?

loop_
_geom_bond_atom_site_label_1
_geom_bond_atom_site_label_2
_geom_bond_distance
_geom_bond_site_symmetry_2
_geom_bond_publ_flag
Br1 C12 1.905(2) . ?
C1 N1 1.366(3) . ?
C1 N2 1.366(2) . ?
C1 C24 1.380(3) . ?
C2 C3 1.336(3) . ?
C2 C5 1.486(3) . ?
C2 N1 1.410(3) . ?
C3 C6 1.489(3) . ?
C3 N2 1.403(3) . ?
C4 H4A 0.9700 . ?
C4 H4B 0.9700 . ?
C4 H4C 0.9700 . ?
C4 N1 1.447(3) . ?
C5 H5A 0.9700 . ?
C5 H5B 0.9700 . ?
C5 H5C 0.9700 . ?
C6 H6A 0.9700 . ?
C6 H6B 0.9700 . ?
C6 H6C 0.9700 . ?
C7 H7A 0.9700 . ?
C7 H7B 0.9700 . ?
C7 H7C 0.9700 . ?
C7 N2 1.437(3) . ?
C8 C9 1.495(3) . ?
C8 C24 1.448(3) . ?
C8 N4 1.304(3) . ?
C9 C10 1.383(3) . ?
C9 C14 1.392(3) . ?
C10 H10 0.9400 . ?
C10 C11 1.379(3) . ?
C11 H11 0.9400 . ?
C11 C12 1.377(3) . ?
C12 C13 1.376(3) . ?
C13 H13 0.9400 . ?
C13 C14 1.388(3) . ?
C14 H14 0.9400 . ?
N5 C16 1.455(3) . ?
N5 N4 1.395(2) . ?
N5 H5 0.91(2) . ?
C16 H16A 0.9800 . ?
C16 H16B 0.9800 . ?
C16 C17 1.524(3) . ?
C17 H17A 0.9800 . ?
C17 H17B 0.9800 . ?
C17 C18 1.500(3) . ?
C18 C19 1.385(3) . ?
C18 C23 1.386(3) . ?
C19 H19 0.9400 . ?
C19 C20 1.379(4) . ?
C20 H20 0.9400 . ?
C20 C21 1.378(4) . ?
C21 H21 0.9400 . ?
C21 C22 1.361(4) . ?
C22 H22 0.9400 . ?
C22 C23 1.380(4) . ?
C23 H23 0.9400 . ?
C24 H24 0.90(2) . ?

loop_
_geom_torsion_atom_site_label_1
_geom_torsion_atom_site_label_2
_geom_torsion_atom_site_label_3
_geom_torsion_atom_site_label_4
_geom_torsion
_geom_torsion_site_symmetry_1
_geom_torsion_site_symmetry_2
_geom_torsion_site_symmetry_3
_geom_torsion_site_symmetry_4
_geom_torsion_publ_flag
Br1 C12 C13 C14 179.04(15) . . . . ?
C2 C3 N2 C1 -1.4(2) . . . . ?
C2 C3 N2 C7 173.2(2) . . . . ?
C3 C2 N1 C1 2.3(2) . . . . ?
C3 C2 N1 C4 159.3(2) . . . . ?
C5 C2 C3 C6 2.0(4) . . . . ?
C5 C2 C3 N2 179.5(2) . . . . ?
C5 C2 N1 C1 -177.75(19) . . . . ?
C5 C2 N1 C4 -20.7(3) . . . . ?
C6 C3 N2 C1 176.36(18) . . . . ?
C6 C3 N2 C7 -9.1(3) . . . . ?
C8 C9 C10 C11 -179.8(2) . . . . ?
C8 C9 C14 C13 179.04(19) . . . . ?
C9 C8 C24 C1 -138.4(2) . . . . ?
C9 C8 N4 N5 -177.12(16) . . . . ?
C9 C10 C11 C12 0.5(3) . . . . ?
C10 C9 C14 C13 -1.2(3) . . . . ?
C10 C11 C12 Br1 -179.78(17) . . . . ?
C10 C11 C12 C13 -0.8(3) . . . . ?
C11 C12 C13 C14 0.0(3) . . . . ?
C12 C13 C14 C9 0.9(3) . . . . ?
C14 C9 C10 C11 0.4(3) . . . . ?
N5 C16 C17 C18 -60.9(3) . . . . ?
C16 N5 N4 C8 151.64(18) . . . . ?
C16 C17 C18 C19 -76.0(3) . . . . ?
C16 C17 C18 C23 100.9(3) . . . . ?
C17 C18 C19 C20 177.8(2) . . . . ?
C17 C18 C23 C22 -178.4(2) . . . . ?
C18 C19 C20 C21 0.3(4) . . . . ?
C19 C18 C23 C22 -1.3(4) . . . . ?
C19 C20 C21 C22 -0.8(4) . . . . ?
C20 C21 C22 C23 0.2(4) . . . . ?
C21 C22 C23 C18 0.9(4) . . . . ?
C23 C18 C19 C20 0.7(3) . . . . ?
N1 C1 N2 C3 2.7(2) . . . . ?
N1 C1 N2 C7 -172.05(18) . . . . ?
N1 C1 C24 C8 22.2(4) . . . . ?
N1 C2 C3 C6 -178.0(2) . . . . ?
N1 C2 C3 N2 -0.5(2) . . . . ?
N2 C1 N1 C2 -3.0(2) . . . . ?
N2 C1 N1 C4 -160.34(19) . . . . ?
N2 C1 C24 C8 -162.7(2) . . . . ?
C24 C1 N1 C2 172.8(2) . . . . ?
C24 C1 N1 C4 15.5(3) . . . . ?
C24 C1 N2 C3 -173.3(2) . . . . ?
C24 C1 N2 C7 12.0(3) . . . . ?
C24 C8 C9 C10 26.6(3) . . . . ?
C24 C8 C9 C14 -153.66(19) . . . . ?
C24 C8 N4 N5 0.2(3) . . . . ?
N4 C8 C9 C10 -155.89(19) . . . . ?
N4 C8 C9 C14 23.9(3) . . . . ?
N4 C8 C24 C1 44.4(3) . . . . ?
N4 N5 C16 C17 -64.2(2) . . . . ?
